data_4120443
loop_
_publ_author_name
'Liu, Guangfeng'
'Liu, Jie'
'Liu, Yang'
'Tao, Xutang'

_publ_section_title
;
 Oriented Single-Crystal-to-Single-Crystal Phase Transition with Dramatic
 Changes in the Dimensions of Crystals.
;
_journal_issue 2
_journal_name_full 'Journal of the American Chemical Society'
_journal_page_first 590
_journal_page_last 593
_journal_paper_doi 10.1021/ja4102634
_journal_volume 136
_journal_year 2014
_chemical_formula_moiety 'C18 H12 Cu N2 O2, C12 H4 N4'
_chemical_formula_sum 'C30 H16 Cu N6 O2'
_chemical_formula_weight 556.03
_chemical_name_systematic
;
 ?
;
_space_group_IT_number 2
_symmetry_cell_setting triclinic
_symmetry_space_group_name_Hall '-P 1'
_symmetry_space_group_name_H-M 'P -1'
_atom_sites_solution_hydrogens geom
_atom_sites_solution_primary direct
_atom_sites_solution_secondary difmap
_audit_creation_method SHELXL-97
_cell_angle_alpha 77.4820(10)
_cell_angle_beta 73.0310(10)
_cell_angle_gamma 77.6950(10)
_cell_formula_units_Z 1
_cell_length_a 7.9548(11)
_cell_length_b 8.2408(12)
_cell_length_c 9.7333(14)
_cell_measurement_reflns_used 5245
_cell_measurement_temperature 125(2)
_cell_measurement_theta_max 26.53
_cell_measurement_theta_min 2.22
_cell_volume 588.05(15)
_computing_cell_refinement 'Bruker SAINT'
_computing_data_collection 'Bruker APEX2'
_computing_data_reduction 'Bruker SAINT'
_computing_molecular_graphics 'Bruker SHELXTL'
_computing_publication_material 'Bruker SHELXTL'
_computing_structure_refinement 'SHELXL-97 (Sheldrick, 2008)'
_computing_structure_solution 'SHELXS-97 (Sheldrick, 2008)'
_diffrn_ambient_temperature 125(2)
_diffrn_measured_fraction_theta_full 0.996
_diffrn_measured_fraction_theta_max 0.996
_diffrn_measurement_device_type 'Bruker APEX-II CCD'
_diffrn_measurement_method '\f and \w scans'
_diffrn_radiation_monochromator graphite
_diffrn_radiation_source 'fine-focus sealed tube'
_diffrn_radiation_type MoK\a
_diffrn_radiation_wavelength 0.71073
_diffrn_reflns_av_R_equivalents 0.0173
_diffrn_reflns_av_sigmaI/netI 0.0173
_diffrn_reflns_limit_h_max 9
_diffrn_reflns_limit_h_min -9
_diffrn_reflns_limit_k_max 10
_diffrn_reflns_limit_k_min -10
_diffrn_reflns_limit_l_max 12
_diffrn_reflns_limit_l_min -12
_diffrn_reflns_number 6454
_diffrn_reflns_theta_full 26.53
_diffrn_reflns_theta_max 26.53
_diffrn_reflns_theta_min 2.22
_exptl_absorpt_coefficient_mu 0.972
_exptl_absorpt_correction_T_max 0.9342
_exptl_absorpt_correction_T_min 0.6447
_exptl_absorpt_correction_type multi-scan
_exptl_absorpt_process_details 'APEX2 Software Suite (Bruker,2009)'
_exptl_crystal_colour black
_exptl_crystal_density_diffrn 1.570
_exptl_crystal_density_method 'not measured'
_exptl_crystal_description plate
_exptl_crystal_F_000 283
_exptl_crystal_size_max 0.495
_exptl_crystal_size_mid 0.33
_exptl_crystal_size_min 0.07
_refine_diff_density_max 0.382
_refine_diff_density_min -0.248
_refine_diff_density_rms 0.058
_refine_ls_extinction_method none
_refine_ls_goodness_of_fit_ref 0.994
_refine_ls_hydrogen_treatment constr
_refine_ls_matrix_type full
_refine_ls_number_parameters 178
_refine_ls_number_reflns 2431
_refine_ls_number_restraints 0
_refine_ls_restrained_S_all 0.994
_refine_ls_R_factor_all 0.0231
_refine_ls_R_factor_gt 0.0229
_refine_ls_shift/su_max 0.000
_refine_ls_shift/su_mean 0.000
_refine_ls_structure_factor_coef Fsqd
_refine_ls_weighting_details 'calc w=1/[\s^2^(Fo^2^)+(0.0422P)^2^+0.3476P] where P=(Fo^2^+2Fc^2^)/3'
_refine_ls_weighting_scheme calc
_refine_ls_wR_factor_gt 0.0677
_refine_ls_wR_factor_ref 0.0680
_reflns_number_gt 2400
_reflns_number_total 2431
_reflns_threshold_expression >2sigma(I)
_cod_data_source_file ja4102634_si_002.cif
_cod_data_source_block FormII125K
_cod_depositor_comments
;
The following automatic conversions were performed:

'_symmetry_cell_setting' value 'Triclinic' changed to 'triclinic'
according to
/usr/data/users/saulius/automatic-downloads/current/ACS/lib/dictionaries/cif_core.dic
dictionary named 'cif_core.dic' version 2.4.2 from 2011-04-26.

Automatic conversion script
Id: cif_fix_values 2281 2013-09-26 08:29:07Z andrius 
;
_cod_original_sg_symbol_H-M 'P-1   '
_cod_database_code 4120443

loop_
_symmetry_equiv_pos_as_xyz
'x, y, z'
'-x, -y, -z'

loop_
_atom_site_label
_atom_site_type_symbol
_atom_site_fract_x
_atom_site_fract_y
_atom_site_fract_z
_atom_site_U_iso_or_equiv
_atom_site_adp_type
_atom_site_occupancy
_atom_site_symmetry_multiplicity
_atom_site_calc_flag
_atom_site_refinement_flags
Cu1 Cu 0.0000 0.0000 0.0000 0.01519(9) Uani 1 2 d S
O1 O 0.07751(14) 0.09237(13) 0.13380(12) 0.0199(2) Uani 1 1 d .
N1 N 0.05807(16) -0.21639(15) 0.11945(13) 0.0161(2) Uani 1 1 d .
N2 N 0.3891(2) 0.57530(19) -0.19784(17) 0.0322(3) Uani 1 1 d .
N3 N 0.3022(2) 0.20498(18) -0.42376(16) 0.0293(3) Uani 1 1 d .
C1 C 0.11639(18) -0.19658(18) 0.23170(15) 0.0153(3) Uani 1 1 d .
C2 C 0.12418(18) -0.02586(18) 0.23721(15) 0.0159(3) Uani 1 1 d .
C3 C 0.1814(2) 0.00070(19) 0.35112(16) 0.0191(3) Uani 1 1 d .
H3 H 0.1887 0.1095 0.3584 0.023 Uiso 1 1 calc R
C4 C 0.2284(2) -0.1354(2) 0.45571(16) 0.0198(3) Uani 1 1 d .
H4 H 0.2640 -0.1138 0.5320 0.024 Uiso 1 1 calc R
C5 C 0.2235(2) -0.2996(2) 0.44883(16) 0.0204(3) Uani 1 1 d .
H5 H 0.2580 -0.3871 0.5183 0.024 Uiso 1 1 calc R
C6 C 0.16568(19) -0.33377(19) 0.33544(16) 0.0177(3) Uani 1 1 d .
C7 C 0.1519(2) -0.49554(19) 0.31645(17) 0.0222(3) Uani 1 1 d .
H7 H 0.1829 -0.5900 0.3817 0.027 Uiso 1 1 calc R
C8 C 0.0930(2) -0.51353(19) 0.20223(18) 0.0250(3) Uani 1 1 d .
H8 H 0.0838 -0.6197 0.1897 0.030 Uiso 1 1 calc R
C9 C 0.0467(2) -0.36973(19) 0.10441(17) 0.0204(3) Uani 1 1 d .
H9 H 0.0071 -0.3824 0.0270 0.024 Uiso 1 1 calc R
C10 C 0.3955(2) 0.4369(2) -0.20428(16) 0.0215(3) Uani 1 1 d .
C11 C 0.40119(19) 0.26320(19) -0.21138(16) 0.0189(3) Uani 1 1 d .
C12 C 0.45022(19) 0.13369(19) -0.10734(16) 0.0181(3) Uani 1 1 d .
C13 C 0.5029(2) 0.16661(19) 0.01230(16) 0.0197(3) Uani 1 1 d .
H13 H 0.5042 0.2771 0.0191 0.024 Uiso 1 1 calc R
C14 C 0.4498(2) -0.04017(19) -0.11477(16) 0.0191(3) Uani 1 1 d .
H14 H 0.4164 -0.0648 -0.1910 0.023 Uiso 1 1 calc R
C15 C 0.3472(2) 0.23206(19) -0.33005(17) 0.0211(3) Uani 1 1 d .

loop_
_atom_site_aniso_label
_atom_site_aniso_U_11
_atom_site_aniso_U_22
_atom_site_aniso_U_33
_atom_site_aniso_U_23
_atom_site_aniso_U_13
_atom_site_aniso_U_12
Cu1 0.01991(14) 0.01138(13) 0.01636(14) -0.00012(9) -0.00960(9) -0.00229(9)
O1 0.0277(5) 0.0136(5) 0.0213(5) -0.0009(4) -0.0131(4) -0.0021(4)
N1 0.0185(6) 0.0143(6) 0.0171(6) -0.0012(5) -0.0076(5) -0.0027(4)
N2 0.0395(8) 0.0236(8) 0.0351(8) -0.0056(6) -0.0135(7) -0.0022(6)
N3 0.0370(8) 0.0280(7) 0.0274(7) -0.0010(6) -0.0181(6) -0.0049(6)
C1 0.0145(6) 0.0162(7) 0.0150(6) -0.0018(5) -0.0041(5) -0.0027(5)
C2 0.0155(6) 0.0153(7) 0.0166(7) -0.0026(5) -0.0044(5) -0.0015(5)
C3 0.0210(7) 0.0178(7) 0.0194(7) -0.0058(6) -0.0052(6) -0.0023(5)
C4 0.0209(7) 0.0261(8) 0.0145(7) -0.0052(6) -0.0068(5) -0.0029(6)
C5 0.0223(7) 0.0222(7) 0.0161(7) 0.0019(6) -0.0078(6) -0.0034(6)
C6 0.0173(7) 0.0181(7) 0.0168(7) -0.0001(5) -0.0048(5) -0.0035(5)
C7 0.0289(8) 0.0161(7) 0.0223(7) 0.0035(6) -0.0123(6) -0.0043(6)
C8 0.0356(9) 0.0136(7) 0.0294(8) -0.0006(6) -0.0150(7) -0.0057(6)
C9 0.0276(8) 0.0167(7) 0.0215(7) -0.0025(6) -0.0131(6) -0.0043(6)
C10 0.0223(7) 0.0233(8) 0.0191(7) -0.0011(6) -0.0088(6) -0.0019(6)
C11 0.0188(7) 0.0207(7) 0.0179(7) -0.0025(6) -0.0061(5) -0.0036(5)
C12 0.0176(7) 0.0200(7) 0.0169(7) -0.0021(5) -0.0042(5) -0.0044(5)
C13 0.0226(7) 0.0191(7) 0.0192(7) -0.0039(6) -0.0061(6) -0.0055(6)
C14 0.0219(7) 0.0220(7) 0.0164(7) -0.0034(5) -0.0072(5) -0.0063(6)
C15 0.0228(7) 0.0187(7) 0.0213(7) 0.0016(6) -0.0091(6) -0.0027(6)

loop_
_atom_type_symbol
_atom_type_description
_atom_type_scat_dispersion_real
_atom_type_scat_dispersion_imag
_atom_type_scat_source
C C 0.0033 0.0016 'International Tables Vol C Tables 4.2.6.8 and 6.1.1.4'
H H 0.0000 0.0000 'International Tables Vol C Tables 4.2.6.8 and 6.1.1.4'
N N 0.0061 0.0033 'International Tables Vol C Tables 4.2.6.8 and 6.1.1.4'
O O 0.0106 0.0060 'International Tables Vol C Tables 4.2.6.8 and 6.1.1.4'
Cu Cu 0.3201 1.2651 'International Tables Vol C Tables 4.2.6.8 and 6.1.1.4'

loop_
_geom_angle_atom_site_label_1
_geom_angle_atom_site_label_2
_geom_angle_atom_site_label_3
_geom_angle
_geom_angle_site_symmetry_1
_geom_angle_site_symmetry_3
O1 Cu1 O1 180.00(6) 2 .
O1 Cu1 N1 84.61(5) 2 2
O1 Cu1 N1 95.39(5) . 2
O1 Cu1 N1 95.39(5) 2 .
O1 Cu1 N1 84.61(5) . .
N1 Cu1 N1 180.00(9) 2 .
C2 O1 Cu1 111.67(9) . .
C9 N1 C1 119.58(12) . .
C9 N1 Cu1 129.24(10) . .
C1 N1 Cu1 111.18(9) . .
N1 C1 C6 122.55(13) . .
N1 C1 C2 114.93(12) . .
C6 C1 C2 122.52(13) . .
O1 C2 C3 125.46(13) . .
O1 C2 C1 117.58(12) . .
C3 C2 C1 116.96(13) . .
C2 C3 C4 120.69(13) . .
C2 C3 H3 119.7 . .
C4 C3 H3 119.7 . .
C5 C4 C3 122.22(13) . .
C5 C4 H4 118.9 . .
C3 C4 H4 118.9 . .
C4 C5 C6 119.46(13) . .
C4 C5 H5 120.3 . .
C6 C5 H5 120.3 . .
C5 C6 C1 118.14(13) . .
C5 C6 C7 125.37(13) . .
C1 C6 C7 116.48(13) . .
C8 C7 C6 120.27(14) . .
C8 C7 H7 119.9 . .
C6 C7 H7 119.9 . .
C7 C8 C9 119.28(14) . .
C7 C8 H8 120.4 . .
C9 C8 H8 120.4 . .
N1 C9 C8 121.84(14) . .
N1 C9 H9 119.1 . .
C8 C9 H9 119.1 . .
N2 C10 C11 179.30(18) . .
C12 C11 C15 121.60(14) . .
C12 C11 C10 122.08(13) . .
C15 C11 C10 116.28(13) . .
C11 C12 C13 121.12(13) . .
C11 C12 C14 120.96(14) . .
C13 C12 C14 117.92(13) . .
C14 C13 C12 121.31(14) 2_655 .
C14 C13 H13 119.3 2_655 .
C12 C13 H13 119.3 . .
C13 C14 C12 120.78(14) 2_655 .
C13 C14 H14 119.6 2_655 .
C12 C14 H14 119.6 . .
N3 C15 C11 178.80(17) . .

loop_
_geom_bond_atom_site_label_1
_geom_bond_atom_site_label_2
_geom_bond_distance
_geom_bond_site_symmetry_2
Cu1 O1 1.9376(10) 2
Cu1 O1 1.9376(10) .
Cu1 N1 1.9516(12) 2
Cu1 N1 1.9516(12) .
O1 C2 1.3187(18) .
N1 C9 1.3277(19) .
N1 C1 1.3568(19) .
N2 C10 1.146(2) .
N3 C15 1.150(2) .
C1 C6 1.414(2) .
C1 C2 1.4345(19) .
C2 C3 1.388(2) .
C3 C4 1.408(2) .
C3 H3 0.9300 .
C4 C5 1.378(2) .
C4 H4 0.9300 .
C5 C6 1.413(2) .
C5 H5 0.9300 .
C6 C7 1.416(2) .
C7 C8 1.372(2) .
C7 H7 0.9300 .
C8 C9 1.406(2) .
C8 H8 0.9300 .
C9 H9 0.9300 .
C10 C11 1.438(2) .
C11 C12 1.379(2) .
C11 C15 1.432(2) .
C12 C13 1.440(2) .
C12 C14 1.451(2) .
C13 C14 1.351(2) 2_655
C13 H13 0.9300 .
C14 C13 1.351(2) 2_655
C14 H14 0.9300 .
